data_7209237
loop_
_publ_author_name
'Luo, Yun'
'Bernot, Kevin'
'Calvez, Guillaume'
'Freslon, St\'ephane'
'Daiguebonne, Carole'
'Guillou, Olivier'
'Kerbellec, Nicolas'
'Roisnel, Thierry'

_publ_section_title
;
 1,2,4,5-Benzene-tetra-carboxylic acid: a versatile ligand for high
 dimensional lanthanide-based coordination polymers
;
_journal_issue 10
_journal_name_full CrystEngComm
_journal_page_first 1882
_journal_paper_doi 10.1039/c2ce26940f
_journal_volume 15
_journal_year 2013
_chemical_compound_source 'synthesis as described'
_chemical_formula_moiety 'C15 H26 Er2 O23.5'
_chemical_formula_sum 'C15 H26 Er2 O23.5'
_chemical_formula_weight 916.88
_chemical_name_systematic
;
?
;
_space_group_IT_number 2
_symmetry_cell_setting triclinic
_symmetry_Int_Tables_number 2
_symmetry_space_group_name_Hall '-P 1'
_symmetry_space_group_name_H-M 'P -1'
_atom_sites_solution_hydrogens geom
_atom_sites_solution_primary direct
_atom_sites_solution_secondary difmap
_audit_conform_dict_location ftp://ftp.iucr.org/pub/cif_core.dic
_audit_conform_dict_name cif_core.dic
_audit_conform_dict_version 2.4
_audit_creation_date 2012-11-22T13:51:24-00:00
_audit_creation_method 'WinGX routine CIF_UPDATE'
_cell_angle_alpha 99.5950(10)
_cell_angle_beta 99.6200(10)
_cell_angle_gamma 108.8430(10)
_cell_formula_units_Z 2
_cell_length_a 10.4135(2)
_cell_length_b 10.5541(2)
_cell_length_c 14.0372(4)
_cell_measurement_reflns_used 13261
_cell_measurement_temperature 298(2)
_cell_measurement_theta_max 32.032
_cell_measurement_theta_min 0.998
_cell_measurement_wavelength 0.71073
_cell_volume 1398.72(6)
_computing_cell_refinement 'HKL Scalepack (Otwinowski & Minor 1997)'
_computing_data_collection 'Collect (Nonius BV, 1997-2000)'
_computing_data_reduction 'HKL Denzo and Scalepack (Otwinowski & Minor 1997)'
_computing_molecular_graphics 'Ortep-3 for Windows (Farrugia, 1997)'
_computing_publication_material 'WinGX publication routines (Farrugia, 1999)'
_computing_structure_refinement 'SHELXL-97 (Sheldrick, 1997)'
_computing_structure_solution 'SHELXS-97 (Sheldrick, 1990)'
_diffrn_ambient_temperature 298(2)
_diffrn_measured_fraction_theta_full 0.989
_diffrn_measured_fraction_theta_max 0.989
_diffrn_radiation_monochromator graphite
_diffrn_radiation_probe x-ray
_diffrn_radiation_type MoK\a
_diffrn_radiation_wavelength 0.71069
_diffrn_reflns_av_R_equivalents 0.0346
_diffrn_reflns_av_unetI/netI 0.0501
_diffrn_reflns_limit_h_max 15
_diffrn_reflns_limit_h_min -15
_diffrn_reflns_limit_k_max 15
_diffrn_reflns_limit_k_min -15
_diffrn_reflns_limit_l_max 20
_diffrn_reflns_limit_l_min -20
_diffrn_reflns_number 18410
_diffrn_reflns_theta_full 32.04
_diffrn_reflns_theta_max 32.04
_diffrn_reflns_theta_min 1.51
_exptl_absorpt_coefficient_mu 6.056
_exptl_absorpt_correction_T_max 0.546
_exptl_absorpt_correction_T_min 0.105
_exptl_absorpt_correction_type gaussian
_exptl_absorpt_process_details
;
'P. Coppens in Crystallographic Computing ed F.R. Ahmed, S.R. Hall and C.P. Huber,
Copenhagen, Munksgaard, (1970) pp 255-270'
;
_exptl_crystal_colour colourless
_exptl_crystal_density_diffrn 2.177
_exptl_crystal_density_method 'not measured'
_exptl_crystal_description prism
_exptl_crystal_F_000 880
_exptl_crystal_size_max 0.37
_exptl_crystal_size_mid 0.3
_exptl_crystal_size_min 0.1
_refine_diff_density_max 3.97
_refine_diff_density_min -3.51
_refine_diff_density_rms 0.26
_refine_ls_extinction_method none
_refine_ls_goodness_of_fit_ref 1.082
_refine_ls_hydrogen_treatment constr
_refine_ls_matrix_type full
_refine_ls_number_parameters 373
_refine_ls_number_reflns 9635
_refine_ls_number_restraints 0
_refine_ls_restrained_S_all 1.082
_refine_ls_R_factor_all 0.0481
_refine_ls_R_factor_gt 0.0373
_refine_ls_shift/su_max 0.003
_refine_ls_shift/su_mean 0
_refine_ls_structure_factor_coef Fsqd
_refine_ls_weighting_details 'calc w=1/[\s^2^(Fo^2^)+(0.0353P)^2^+6.7749P] where P=(Fo^2^+2Fc^2^)/3'
_refine_ls_weighting_scheme calc
_refine_ls_wR_factor_gt 0.0939
_refine_ls_wR_factor_ref 0.1002
_reflns_number_gt 8099
_reflns_number_total 9635
_reflns_threshold_expression >2sigma(I)
_cod_data_source_file c2ce26940f.txt
_cod_data_source_block job
_cod_original_cell_volume 1398.72(5)
_cod_original_formula_sum 'C15 H26 Er2 O23.50'
_cod_database_code 7209237

loop_
_symmetry_equiv_pos_as_xyz
'x, y, z'
'-x, -y, -z'

loop_
_atom_site_label
_atom_site_type_symbol
_atom_site_fract_x
_atom_site_fract_y
_atom_site_fract_z
_atom_site_U_iso_or_equiv
_atom_site_adp_type
_atom_site_occupancy
_atom_site_symmetry_multiplicity
_atom_site_calc_flag
_atom_site_refinement_flags
Er1 Er 1.035843(18) 0.535827(18) 0.178552(14) 0.01442(5) Uani 1 1 d .
Er2 Er 0.458221(18) -0.065384(18) -0.181988(14) 0.01567(5) Uani 1 1 d .
O1 O 0.4001(4) -0.2405(3) -0.0955(3) 0.0265(7) Uani 1 1 d .
O2 O 1.2464(4) 0.6164(5) 0.3011(3) 0.0406(10) Uani 1 1 d .
O3 O 0.6383(4) 0.0405(4) -0.2567(4) 0.0415(10) Uani 1 1 d .
O4 O 0.3576(5) 0.0153(4) -0.3104(3) 0.0453(12) Uani 1 1 d .
O5 O 0.5523(5) -0.2245(4) -0.2508(4) 0.0461(12) Uani 1 1 d .
O6 O 1.1188(4) 0.7644(3) 0.1462(3) 0.0272(7) Uani 1 1 d .
O1A O 0.6376(4) -0.0069(4) -0.0469(3) 0.0278(8) Uani 1 1 d .
O2A O 0.2730(4) -0.0420(4) -0.1164(3) 0.0280(8) Uani 1 1 d .
O3A O 0.9238(3) 0.3101(3) 0.0574(2) 0.0191(6) Uani 1 1 d .
O4A O 1.0802(4) 0.3249(3) 0.1890(3) 0.0270(8) Uani 1 1 d .
C1A C 0.9983(4) 0.1208(4) 0.0557(3) 0.0171(8) Uani 1 1 d .
C2A C 0.8723(4) 0.0120(4) 0.0095(3) 0.0157(7) Uani 1 1 d .
C3A C 1.1248(4) 0.1089(4) 0.0468(3) 0.0169(8) Uani 1 1 d .
H3A H 1.2079 0.1817 0.0783 0.02 Uiso 1 1 calc R
C4A C 0.9991(4) 0.2586(4) 0.1056(4) 0.0184(8) Uani 1 1 d .
C5A C 0.7350(4) 0.0177(4) 0.0270(4) 0.0175(8) Uani 1 1 d .
O1B O 0.8688(3) 0.5575(3) 0.0677(3) 0.0231(7) Uani 1 1 d .
O2B O 1.2068(3) 0.5494(4) 0.0932(3) 0.0242(7) Uani 1 1 d .
O3B O 0.5256(3) 0.1783(3) -0.1144(3) 0.0208(6) Uani 1 1 d .
O4B O 0.4973(6) 0.2849(5) -0.2363(4) 0.0470(8) Uani 1 1 d .
C1B C 0.5119(4) 0.3982(4) -0.0719(3) 0.0157(7) Uani 1 1 d .
C2B C 0.6316(4) 0.4984(4) -0.0068(3) 0.0155(7) Uani 1 1 d .
C3B C 0.6188(4) 0.5993(4) 0.0649(4) 0.0188(8) Uani 1 1 d .
H3B H 0.6985 0.6655 0.1085 0.023 Uiso 1 1 calc R
C4B C 0.5151(4) 0.2795(4) -0.1470(3) 0.0170(8) Uani 1 1 d .
C5B C 0.7748(4) 0.5014(4) -0.0118(3) 0.0156(7) Uani 1 1 d .
O1C O 0.8457(4) 0.4070(4) 0.2294(3) 0.0248(7) Uani 1 1 d .
O2C O 0.2738(4) -0.2477(4) -0.2991(3) 0.0292(8) Uani 1 1 d .
O3C O 0.9998(5) 0.6842(4) 0.2989(3) 0.0330(9) Uani 1 1 d .
O4C O 0.8753(5) 0.7451(5) 0.3942(4) 0.0470(8) Uani 1 1 d .
C1C C 0.9698(5) 0.5801(5) 0.4349(4) 0.0215(9) Uani 1 1 d .
C2C C 0.9171(5) 0.4352(4) 0.4039(3) 0.0205(8) Uani 1 1 d .
C3C C 0.9489(5) 0.3583(5) 0.4697(4) 0.0251(10) Uani 1 1 d .
H3C H 0.9143 0.2627 0.4487 0.03 Uiso 1 1 calc R
C4C C 0.9438(5) 0.6740(5) 0.3697(4) 0.0248(9) Uani 1 1 d .
C5C C 0.8231(4) 0.3577(4) 0.3033(3) 0.0178(8) Uani 1 1 d .
O2W O 0.9472(8) 0.9075(7) 0.2191(6) 0.084(2) Uani 1 1 d .
O1W O 0.8041(7) 0.8132(7) 0.6929(5) 0.077(2) Uani 1 1 d .
O3W O 0.5761(10) 0.5065(8) 0.3015(8) 0.122(4) Uani 1 1 d .
O7W O 0.662(2) 0.712(3) 0.5006(11) 0.159(11) Uani 0.5 1 d P
O4W O 0.6224(9) 0.2577(13) 0.4969(6) 0.142(5) Uani 1 1 d .
O5W O 0.8659(15) 0.0005(12) 0.4450(14) 0.125(8) Uani 0.5 1 d P
O6W O 0.631(2) 0.002(2) 0.5490(10) 0.119(7) Uani 0.5 1 d P

loop_
_atom_site_aniso_label
_atom_site_aniso_U_11
_atom_site_aniso_U_22
_atom_site_aniso_U_33
_atom_site_aniso_U_23
_atom_site_aniso_U_13
_atom_site_aniso_U_12
Er1 0.01289(9) 0.01235(9) 0.01529(10) 0.00060(6) 0.00287(7) 0.00253(6)
Er2 0.01407(9) 0.01342(9) 0.01536(10) -0.00001(6) 0.00277(7) 0.00158(6)
O1 0.0304(18) 0.0197(15) 0.0224(18) 0.0045(13) 0.0031(14) 0.0018(13)
O2 0.0255(19) 0.051(3) 0.032(2) -0.0033(19) -0.0045(16) 0.0082(18)
O3 0.036(2) 0.034(2) 0.046(3) 0.0019(19) 0.0221(19) -0.0023(17)
O4 0.055(3) 0.0231(19) 0.038(3) 0.0085(17) -0.014(2) -0.0006(18)
O5 0.050(3) 0.031(2) 0.064(3) 0.002(2) 0.030(2) 0.0192(19)
O6 0.0297(18) 0.0190(16) 0.0260(19) 0.0027(13) 0.0061(14) 0.0011(13)
O1A 0.0189(15) 0.0265(17) 0.033(2) -0.0008(15) -0.0023(14) 0.0094(13)
O2A 0.0217(16) 0.0331(19) 0.030(2) 0.0048(15) 0.0122(14) 0.0087(14)
O3A 0.0227(15) 0.0150(13) 0.0183(16) 0.0005(11) 0.0033(12) 0.0078(11)
O4A 0.0291(17) 0.0192(15) 0.0254(19) -0.0045(13) -0.0061(14) 0.0101(13)
C1A 0.0145(17) 0.0137(17) 0.022(2) 0.0036(15) 0.0036(15) 0.0043(14)
C2A 0.0129(17) 0.0144(17) 0.019(2) 0.0022(14) 0.0042(15) 0.0051(13)
C3A 0.0127(17) 0.0119(16) 0.022(2) -0.0002(15) 0.0021(15) 0.0020(13)
C4A 0.0168(18) 0.0123(17) 0.024(2) 0.0020(15) 0.0043(16) 0.0041(14)
C5A 0.0112(17) 0.0133(17) 0.026(2) 0.0030(15) 0.0044(15) 0.0033(13)
O1B 0.0159(14) 0.0224(16) 0.0276(19) 0.0019(13) -0.0010(13) 0.0074(12)
O2B 0.0179(15) 0.0282(17) 0.0243(18) -0.0006(14) 0.0080(13) 0.0073(13)
O3B 0.0264(16) 0.0133(13) 0.0209(17) 0.0025(12) 0.0041(13) 0.0065(12)
O4B 0.069(2) 0.0510(19) 0.044(2) 0.0217(16) 0.0261(17) 0.0402(18)
C1B 0.0149(17) 0.0128(16) 0.018(2) 0.0005(14) 0.0038(15) 0.0044(13)
C2B 0.0112(16) 0.0157(17) 0.017(2) 0.0005(14) 0.0029(14) 0.0038(13)
C3B 0.0126(17) 0.0157(18) 0.023(2) -0.0018(15) 0.0027(15) 0.0028(14)
C4B 0.0135(17) 0.0141(17) 0.020(2) 0.0014(15) 0.0033(15) 0.0028(13)
C5B 0.0123(17) 0.0132(16) 0.021(2) 0.0040(15) 0.0045(15) 0.0046(13)
O1C 0.0231(16) 0.0238(16) 0.0170(17) 0.0015(13) 0.0044(13) -0.0036(13)
O2C 0.0308(18) 0.0207(16) 0.0205(18) 0.0032(13) 0.0005(14) -0.0074(13)
O3C 0.055(2) 0.0221(17) 0.026(2) 0.0063(14) 0.0209(18) 0.0135(16)
O4C 0.069(2) 0.0510(19) 0.044(2) 0.0217(16) 0.0261(17) 0.0402(18)
C1C 0.020(2) 0.0179(19) 0.019(2) 0.0011(16) 0.0035(16) -0.0004(15)
C2C 0.024(2) 0.0166(19) 0.014(2) 0.0003(15) 0.0039(16) 0.0010(15)
C3C 0.035(3) 0.0131(19) 0.020(2) 0.0010(16) 0.0045(19) 0.0018(17)
C4C 0.027(2) 0.027(2) 0.023(2) 0.0058(18) 0.0088(19) 0.0118(18)
C5C 0.0188(19) 0.0137(17) 0.014(2) -0.0020(14) 0.0025(15) 0.0007(14)
O2W 0.112(6) 0.083(5) 0.085(5) 0.047(4) 0.034(4) 0.056(4)
O1W 0.081(4) 0.109(6) 0.080(5) 0.048(4) 0.030(4) 0.067(4)
O3W 0.138(7) 0.054(4) 0.147(9) 0.029(5) -0.031(6) 0.027(5)
O7W 0.120(14) 0.35(3) 0.040(9) 0.018(14) 0.027(9) 0.133(19)
O4W 0.094(6) 0.218(12) 0.050(5) 0.002(6) 0.012(4) -0.008(7)
O5W 0.089(9) 0.040(6) 0.185(17) -0.023(8) -0.095(11) 0.029(6)
O6W 0.144(15) 0.21(2) 0.029(7) 0.039(9) 0.053(8) 0.076(14)

loop_
_atom_type_symbol
_atom_type_description
_atom_type_scat_dispersion_real
_atom_type_scat_dispersion_imag
_atom_type_scat_source
C C 0.0033 0.0016 'International Tables Vol C Tables 4.2.6.8 and 6.1.1.4'
H H 0 0 'International Tables Vol C Tables 4.2.6.8 and 6.1.1.4'
O O 0.0106 0.006 'International Tables Vol C Tables 4.2.6.8 and 6.1.1.4'
Er Er -0.2586 4.9576 'International Tables Vol C Tables 4.2.6.8 and 6.1.1.4'

loop_
_geom_angle_atom_site_label_1
_geom_angle_atom_site_label_2
_geom_angle_atom_site_label_3
_geom_angle
_geom_angle_site_symmetry_1
_geom_angle_site_symmetry_3
O1B Er1 O3C 89.72(14) . .
O1B Er1 O2B 101.92(13) . .
O3C Er1 O2B 134.76(14) . .
O1B Er1 O1C 81.96(13) . .
O3C Er1 O1C 73.85(13) . .
O2B Er1 O1C 150.54(13) . .
O1B Er1 O2 155.02(15) . .
O3C Er1 O2 76.91(16) . .
O2B Er1 O2 74.61(15) . .
O1C Er1 O2 113.50(15) . .
O1B Er1 O6 70.84(12) . .
O3C Er1 O6 72.01(13) . .
O2B Er1 O6 71.10(13) . .
O1C Er1 O6 135.88(13) . .
O2 Er1 O6 84.88(15) . .
O1B Er1 O4A 126.67(12) . .
O3C Er1 O4A 128.51(14) . .
O2B Er1 O4A 77.72(13) . .
O1C Er1 O4A 76.79(13) . .
O2 Er1 O4A 77.40(14) . .
O6 Er1 O4A 147.27(13) . .
O1B Er1 O3A 73.91(11) . .
O3C Er1 O3A 143.68(13) . .
O2B Er1 O3A 81.05(11) . .
O1C Er1 O3A 71.91(12) . .
O2 Er1 O3A 128.46(13) . .
O6 Er1 O3A 128.51(12) . .
O4A Er1 O3A 53.12(11) . .
O1B Er1 C4A 100.49(13) . .
O3C Er1 C4A 144.45(14) . .
O2B Er1 C4A 76.56(13) . .
O1C Er1 C4A 74.03(13) . .
O2 Er1 C4A 102.62(15) . .
O6 Er1 C4A 143.50(13) . .
O4A Er1 C4A 26.59(12) . .
O3A Er1 C4A 26.61(12) . .
O1A Er2 O2A 104.40(14) . .
O1A Er2 O1 73.23(13) . .
O2A Er2 O1 74.72(13) . .
O1A Er2 O4 144.52(14) . .
O2A Er2 O4 82.59(17) . .
O1 Er2 O4 140.80(14) . .
O1A Er2 O5 85.69(16) . .
O2A Er2 O5 144.54(15) . .
O1 Er2 O5 76.01(16) . .
O4 Er2 O5 108.90(19) . .
O1A Er2 O3 83.09(16) . .
O2A Er2 O3 145.11(15) . .
O1 Er2 O3 138.81(15) . .
O4 Er2 O3 73.18(18) . .
O5 Er2 O3 68.91(16) . .
O1A Er2 O2C 145.99(13) . .
O2A Er2 O2C 81.69(14) . .
O1 Er2 O2C 76.41(12) . .
O4 Er2 O2C 68.90(13) . .
O5 Er2 O2C 72.30(16) . .
O3 Er2 O2C 111.23(14) . .
O1A Er2 O3B 73.24(12) . .
O2A Er2 O3B 74.92(12) . .
O1 Er2 O3B 126.61(12) . .
O4 Er2 O3B 75.31(13) . .
O5 Er2 O3B 139.92(14) . .
O3 Er2 O3B 74.89(13) . .
O2C Er2 O3B 139.26(13) . .
C5A O1A Er2 176.6(3) . .
C5A O2A Er2 129.5(3) 2_655 .
C4A O3A Er1 91.8(3) . .
C4A O4A Er1 93.5(3) . .
C3A C1A C2A 120.7(4) . .
C3A C1A C4A 118.3(4) . .
C2A C1A C4A 120.6(4) . .
C3A C2A C1A 119.1(4) 2_755 .
C3A C2A C5A 119.4(4) 2_755 .
C1A C2A C5A 121.3(4) . .
C1A C3A C2A 120.2(4) . 2_755
C1A C3A H3A 119.9 . .
C2A C3A H3A 119.9 2_755 .
O3A C4A O4A 121.2(4) . .
O3A C4A C1A 117.4(4) . .
O4A C4A C1A 121.1(4) . .
O3A C4A Er1 61.6(2) . .
O4A C4A Er1 59.9(2) . .
C1A C4A Er1 169.5(3) . .
O1A C5A O2A 125.4(4) . 2_655
O1A C5A C2A 118.3(4) . .
O2A C5A C2A 116.3(4) 2_655 .
C5B O1B Er1 146.8(3) . .
C5B O2B Er1 141.2(3) 2_765 .
C4B O3B Er2 136.1(3) . .
C3B C1B C2B 119.6(4) 2_665 .
C3B C1B C4B 116.8(4) 2_665 .
C2B C1B C4B 123.5(4) . .
C3B C2B C1B 119.8(4) . .
C3B C2B C5B 118.4(4) . .
C1B C2B C5B 121.7(4) . .
C1B C3B C2B 120.6(4) 2_665 .
C1B C3B H3B 119.7 2_665 .
C2B C3B H3B 119.7 . .
O4B C4B O3B 125.4(4) . .
O4B C4B C1B 118.1(4) . .
O3B C4B C1B 116.3(4) . .
O2B C5B O1B 125.1(4) 2_765 .
O2B C5B C2B 118.5(4) 2_765 .
O1B C5B C2B 116.4(4) . .
C5C O1C Er1 137.5(3) . .
C5C O2C Er2 140.5(3) 2_655 .
C4C O3C Er1 135.8(3) . .
C3C C1C C2C 118.7(4) 2_766 .
C3C C1C C4C 117.3(4) 2_766 .
C2C C1C C4C 124.0(4) . .
C3C C2C C1C 119.4(4) . .
C3C C2C C5C 117.6(4) . .
C1C C2C C5C 123.0(4) . .
C1C C3C C2C 121.9(4) 2_766 .
C1C C3C H3C 119 2_766 .
C2C C3C H3C 119 . .
O3C C4C O4C 122.7(5) . .
O3C C4C C1C 119.0(4) . .
O4C C4C C1C 118.1(5) . .
O2C C5C O1C 124.4(4) 2_655 .
O2C C5C C2C 117.1(4) 2_655 .
O1C C5C C2C 118.5(4) . .

loop_
_geom_bond_atom_site_label_1
_geom_bond_atom_site_label_2
_geom_bond_distance
_geom_bond_site_symmetry_2
Er1 O1B 2.229(3) .
Er1 O3C 2.271(4) .
Er1 O2B 2.287(3) .
Er1 O1C 2.310(3) .
Er1 O2 2.353(4) .
Er1 O6 2.433(3) .
Er1 O4A 2.437(3) .
Er1 O3A 2.474(3) .
Er1 C4A 2.811(4) .
Er2 O1A 2.269(4) .
Er2 O2A 2.336(3) .
Er2 O1 2.351(4) .
Er2 O4 2.352(4) .
Er2 O5 2.356(4) .
Er2 O3 2.358(4) .
Er2 O2C 2.366(3) .
Er2 O3B 2.409(3) .
O1A C5A 1.249(6) .
O2A C5A 1.259(6) 2_655
O3A C4A 1.260(5) .
O4A C4A 1.261(6) .
C1A C3A 1.387(6) .
C1A C2A 1.398(6) .
C1A C4A 1.502(6) .
C2A C3A 1.396(6) 2_755
C2A C5A 1.509(6) .
C3A C2A 1.396(6) 2_755
C3A H3A 0.93 .
C5A O2A 1.259(6) 2_655
O1B C5B 1.262(5) .
O2B C5B 1.251(6) 2_765
O3B C4B 1.259(5) .
O4B C4B 1.250(7) .
C1B C3B 1.390(6) 2_665
C1B C2B 1.398(6) .
C1B C4B 1.509(6) .
C2B C3B 1.394(6) .
C2B C5B 1.496(6) .
C3B C1B 1.390(6) 2_665
C3B H3B 0.93 .
C5B O2B 1.251(6) 2_765
O1C C5C 1.259(6) .
O2C C5C 1.253(5) 2_655
O3C C4C 1.235(6) .
O4C C4C 1.238(6) .
C1C C3C 1.382(7) 2_766
C1C C2C 1.409(6) .
C1C C4C 1.512(7) .
C2C C3C 1.393(7) .
C2C C5C 1.503(6) .
C3C C1C 1.382(7) 2_766
C3C H3C 0.93 .
C5C O2C 1.253(5) 2_655
